data_7047977
loop_
_publ_author_name
'Szynkiewicz, Natalia'
'Ponikiewski, \/Lukasz'
'Grubba, Rafa\/l'

_publ_section_title
;
 Symmetrical and unsymmetrical diphosphanes with diversified alkyl, aryl,
 and amino substituents.
;
_journal_issue 47
_journal_name_full 'Dalton transactions (Cambridge, England : 2003)'
_journal_page_first 16885
_journal_page_last 16894
_journal_paper_doi 10.1039/c8dt03775b
_journal_volume 47
_journal_year 2018
_chemical_formula_moiety 'C22 H24 P2'
_chemical_formula_sum 'C22 H24 P2'
_chemical_formula_weight 350.35
_chemical_properties_physical Air-sensitive,Moisture-sensitive,Oxygen-sensitive
_space_group_IT_number 14
_space_group_name_Hall '-P 2ybc'
_space_group_name_H-M_alt 'P 1 21/c 1'
_symmetry_cell_setting monoclinic
_symmetry_Int_Tables_number 14
_symmetry_space_group_name_Hall '-P 2ybc'
_symmetry_space_group_name_H-M 'P 1 21/c 1'
_atom_sites_solution_hydrogens geom
_audit_conform_dict_location ftp://ftp.iucr.org/pub/cif_core.dic
_audit_conform_dict_name cif_core.dic
_audit_conform_dict_version 2.4.3
_audit_creation_date 2018-08-30T12:40:03-00:00
_audit_creation_method 'WinGX routine CIF_UPDATE'
_audit_update_record
;
2018-09-12 deposited with the CCDC.
2018-11-06 downloaded from the CCDC.
;
_cell_angle_alpha 90
_cell_angle_beta 109.950(2)
_cell_angle_gamma 90
_cell_formula_units_Z 8
_cell_length_a 12.3090(3)
_cell_length_b 20.0750(4)
_cell_length_c 16.5350(4)
_cell_measurement_reflns_used 17386
_cell_measurement_temperature 130(2)
_cell_measurement_theta_max 29.59
_cell_measurement_theta_min 2.42
_cell_measurement_wavelength 0.71073
_cell_volume 3840.66(16)
_computing_cell_refinement
;
X-Area Recipe 1.33.0.0 (STOE, 2015)
;
_computing_data_collection
;
X-Area WinXpose 2.0.22.0 (STOE, 2016)
;
_computing_data_reduction
;
X-Area Integrate 1.72.0.0 (STOE, 2018)
X-Area X-Red32 1.63.4.0 (STOE, 2017) 
;
_computing_molecular_graphics 'Ortep for Windows (Farrugia, 2012)'
_computing_publication_material 'WinGX publication routines (Farrugia, 2012)'
_computing_structure_refinement 'SHELXL-2018/1 (Sheldrick, 2018)'
_diffrn_ambient_temperature 130(2)
_diffrn_detector 'image plate (34 cm diameter)'
_diffrn_detector_area_resol_mean 6.67
_diffrn_detector_type 'STOE Imaging Plate'
_diffrn_measured_fraction_theta_full 0.98
_diffrn_measured_fraction_theta_max 0.984
_diffrn_measurement_details ' 138 frames, detector distance = 100 mm'
_diffrn_measurement_device '2-circle diffractometer'
_diffrn_measurement_device_type 'STOE IPDS 2T'
_diffrn_measurement_method 'rotation method, \w scans'
_diffrn_radiation_collimation '0.6 mm diameter'
_diffrn_radiation_monochromator 'parabolic x-ray mirror'
_diffrn_radiation_polarisn_norm 270
_diffrn_radiation_probe x-ray
_diffrn_radiation_type MoK\a
_diffrn_radiation_wavelength 0.71073
_diffrn_reflns_av_R_equivalents 0.0294
_diffrn_reflns_av_unetI/netI 0.0295
_diffrn_reflns_Laue_measured_fraction_full 0.98
_diffrn_reflns_Laue_measured_fraction_max 0.984
_diffrn_reflns_limit_h_max 12
_diffrn_reflns_limit_h_min -15
_diffrn_reflns_limit_k_max 22
_diffrn_reflns_limit_k_min -25
_diffrn_reflns_limit_l_max 21
_diffrn_reflns_limit_l_min -21
_diffrn_reflns_number 17651
_diffrn_reflns_point_group_measured_fraction_full 0.98
_diffrn_reflns_point_group_measured_fraction_max 0.984
_diffrn_reflns_theta_full 25.242
_diffrn_reflns_theta_max 27
_diffrn_reflns_theta_min 2.415
_diffrn_source 'GeniX Mo, 0.05 x 0.05 mm2 microfocus'
_diffrn_source_current 1.000
_diffrn_source_power 0.050
_diffrn_source_voltage 50
_exptl_absorpt_coefficient_mu 0.227
_exptl_absorpt_correction_type none
_exptl_crystal_colour colourless
_exptl_crystal_density_diffrn 1.212
_exptl_crystal_density_method 'not measured'
_exptl_crystal_description block
_exptl_crystal_F_000 1488
_exptl_crystal_size_max 0.22
_exptl_crystal_size_mid 0.22
_exptl_crystal_size_min 0.21
_refine_diff_density_max 0.895
_refine_diff_density_min -0.252
_refine_diff_density_rms 0.056
_refine_ls_extinction_method none
_refine_ls_goodness_of_fit_ref 1.09
_refine_ls_hydrogen_treatment constr
_refine_ls_matrix_type full
_refine_ls_number_constraints 0
_refine_ls_number_parameters 572
_refine_ls_number_reflns 8263
_refine_ls_number_restraints 0
_refine_ls_restrained_S_all 1.09
_refine_ls_R_factor_all 0.0748
_refine_ls_R_factor_gt 0.0583
_refine_ls_shift/su_max 0.001
_refine_ls_shift/su_mean 0
_refine_ls_structure_factor_coef Fsqd
_refine_ls_weighting_details 'w=1/[\s^2^(Fo^2^)+(0.0585P)^2^+3.5683P] where P=(Fo^2^+2Fc^2^)/3'
_refine_ls_weighting_scheme calc
_refine_ls_wR_factor_gt 0.1441
_refine_ls_wR_factor_ref 0.1551
_reflns_Friedel_coverage 0
_reflns_number_gt 6692
_reflns_number_total 8263
_reflns_threshold_expression 'I > 2\s(I)'
_cod_data_source_file c8dt03775b2.cif
_cod_data_source_block shelx_CCDC6
_cod_depositor_comments 'Adding full bibliography for 7047971--7047984.cif.'
_cod_original_sg_symbol_H-M 'P 21/c'
_cod_database_code 7047977
_shelx_estimated_absorpt_t_min 0.952
_shelx_estimated_absorpt_t_max 0.954

loop_
_symmetry_equiv_pos_as_xyz
'x, y, z'
'-x, y+1/2, -z+1/2'
'-x, -y, -z'
'x, -y-1/2, z-1/2'

loop_
_atom_site_label
_atom_site_type_symbol
_atom_site_fract_x
_atom_site_fract_y
_atom_site_fract_z
_atom_site_U_iso_or_equiv
_atom_site_adp_type
_atom_site_occupancy
_atom_site_site_symmetry_order
_atom_site_calc_flag
_atom_site_refinement_flags_posn
_atom_site_refinement_flags_adp
_atom_site_refinement_flags_occupancy
_atom_site_disorder_assembly
_atom_site_disorder_group
P1 P 0.11638(6) 0.71672(3) 0.90831(4) 0.02567(16) Uani 0.8045(13) 1 d . . P A 1
P2 P 0.13448(6) 0.69800(3) 0.78107(4) 0.02382(16) Uani 0.8045(13) 1 d . . P A 1
P3 P 0.27464(6) 0.30315(4) 0.12342(4) 0.02912(17) Uani 0.8045(13) 1 d . . P A 1
P4 P 0.46667(6) 0.30927(3) 0.17943(4) 0.02655(17) Uani 0.8045(13) 1 d . . P A 1
C1 C 0.2061(3) 0.79175(14) 0.94006(17) 0.0266(6) Uani 0.8045(13) 1 d . . P A 1
C2 C 0.1617(3) 0.84354(16) 0.97670(18) 0.0335(6) Uani 0.8045(13) 1 d . . P A 1
H2 H 0.088841 0.838334 0.983868 0.04 Uiso 0.8045(13) 1 calc R U P A 1
C3 C 0.2236(4) 0.90252(16) 1.0026(2) 0.0395(7) Uani 0.8045(13) 1 d . . P A 1
H3 H 0.193723 0.937018 1.028343 0.047 Uiso 0.8045(13) 1 calc R U P A 1
C4 C 0.3282(3) 0.91050(16) 0.9908(2) 0.0380(7) Uani 0.8045(13) 1 d . . P A 1
H4 H 0.3699 0.95093 1.007627 0.046 Uiso 0.8045(13) 1 calc R U P A 1
C5 C 0.3730(3) 0.86011(18) 0.9546(2) 0.0404(8) Uani 0.8045(13) 1 d . . P A 1
H5 H 0.445422 0.865939 0.946795 0.048 Uiso 0.8045(13) 1 calc R U P A 1
C6 C 0.3122(3) 0.80098(17) 0.9295(2) 0.0354(7) Uani 0.8045(13) 1 d . . P A 1
H6 H 0.343629 0.766463 0.904933 0.043 Uiso 0.8045(13) 1 calc R U P A 1
C7 C 0.2137(3) 0.65064(14) 0.97073(18) 0.0258(6) Uani 0.8045(13) 1 d . . P A 1
C8 C 0.3135(4) 0.62916(17) 0.95790(19) 0.0322(6) Uani 0.8045(13) 1 d . . P A 1
H8 H 0.335419 0.64838 0.91324 0.039 Uiso 0.8045(13) 1 calc R U P A 1
C9 C 0.3821(3) 0.57971(19) 1.0097(3) 0.0372(7) Uani 0.8045(13) 1 d . . P A 1
H9 H 0.450157 0.565221 1.000064 0.045 Uiso 0.8045(13) 1 calc R U P A 1
C10 C 0.3512(3) 0.55154(15) 1.0755(2) 0.0351(7) Uani 0.8045(13) 1 d . . P A 1
H10 H 0.397764 0.517748 1.110947 0.042 Uiso 0.8045(13) 1 calc R U P A 1
C11 C 0.2520(4) 0.57320(17) 1.0889(2) 0.0378(8) Uani 0.8045(13) 1 d . . P A 1
H11 H 0.231049 0.554592 1.13429 0.045 Uiso 0.8045(13) 1 calc R U P A 1
C12 C 0.1828(3) 0.62187(16) 1.0365(2) 0.0311(7) Uani 0.8045(13) 1 d . . P A 1
H12 H 0.113948 0.635653 1.045544 0.037 Uiso 0.8045(13) 1 calc R U P A 1
C13 C 0.0536(3) 0.61937(14) 0.75356(18) 0.0267(7) Uani 0.8045(13) 1 d . . P A 1
C14 C 0.0846(3) 0.57620(17) 0.6987(2) 0.0406(8) Uani 0.8045(13) 1 d . . P A 1
H14 H 0.146374 0.587503 0.679034 0.049 Uiso 0.8045(13) 1 calc R U P A 1
C15 C 0.0248(4) 0.51650(19) 0.6728(2) 0.0529(10) Uani 0.8045(13) 1 d . . P A 1
H15 H 0.045143 0.487765 0.634629 0.063 Uiso 0.8045(13) 1 calc R U P A 1
C16 C -0.0625(4) 0.49890(18) 0.7016(3) 0.0514(10) Uani 0.8045(13) 1 d . . P A 1
H16 H -0.102459 0.458096 0.683437 0.062 Uiso 0.8045(13) 1 calc R U P A 1
C17 C -0.0928(3) 0.5400(2) 0.7567(2) 0.0451(8) Uani 0.8045(13) 1 d . . P A 1
H17 H -0.152557 0.527065 0.777645 0.054 Uiso 0.8045(13) 1 calc R U P A 1
C18 C -0.0365(3) 0.60011(18) 0.78187(19) 0.0352(7) Uani 0.8045(13) 1 d . . P A 1
H18 H -0.059454 0.628708 0.818914 0.042 Uiso 0.8045(13) 1 calc R U P A 1
C19 C 0.0313(3) 0.75947(17) 0.7078(2) 0.0280(5) Uani 0.8045(13) 1 d . . P A 1
C20 C 0.0222(3) 0.74049(15) 0.61669(19) 0.0329(6) Uani 0.8045(13) 1 d . . P A 1
H20A H -0.013132 0.696308 0.60294 0.049 Uiso 0.8045(13) 1 calc R U P A 1
H20B H -0.02565 0.773279 0.576145 0.049 Uiso 0.8045(13) 1 calc R U P A 1
H20C H 0.099613 0.739663 0.61228 0.049 Uiso 0.8045(13) 1 calc R U P A 1
C21 C -0.0906(3) 0.7597(2) 0.7127(3) 0.0553(11) Uani 0.8045(13) 1 d . . P A 1
H21A H -0.124195 0.715018 0.699527 0.083 Uiso 0.8045(13) 1 calc R U P A 1
H21B H -0.086904 0.772541 0.770717 0.083 Uiso 0.8045(13) 1 calc R U P A 1
H21C H -0.138797 0.791577 0.67085 0.083 Uiso 0.8045(13) 1 calc R U P A 1
C22 C 0.0863(4) 0.82804(16) 0.7279(2) 0.0509(10) Uani 0.8045(13) 1 d . . P A 1
H22A H 0.092626 0.840877 0.786499 0.076 Uiso 0.8045(13) 1 calc R U P A 1
H22B H 0.163442 0.826918 0.723095 0.076 Uiso 0.8045(13) 1 calc R U P A 1
H22C H 0.038179 0.860534 0.68696 0.076 Uiso 0.8045(13) 1 calc R U P A 1
C23 C 0.2607(3) 0.22214(15) 0.06689(18) 0.0269(6) Uani 0.8045(13) 1 d . . P A 1
C24 C 0.3172(3) 0.20445(18) 0.0114(2) 0.0426(8) Uani 0.8045(13) 1 d . . P A 1
H24 H 0.368893 0.234999 -0.000338 0.051 Uiso 0.8045(13) 1 calc R U P A 1
C25 C 0.2993(3) 0.14230(19) -0.0278(2) 0.0449(8) Uani 0.8045(13) 1 d . . P A 1
H25 H 0.339169 0.13064 -0.065828 0.054 Uiso 0.8045(13) 1 calc R U P A 1
C26 C 0.2246(3) 0.09748(17) -0.0120(2) 0.0380(8) Uani 0.8045(13) 1 d . . P A 1
H26 H 0.212845 0.054993 -0.038946 0.046 Uiso 0.8045(13) 1 calc R U P A 1
C27 C 0.1674(4) 0.1145(2) 0.0425(3) 0.0499(9) Uani 0.8045(13) 1 d . . P A 1
H27 H 0.115314 0.083777 0.053346 0.06 Uiso 0.8045(13) 1 calc R U P A 1
C28 C 0.1849(3) 0.17644(19) 0.0822(3) 0.0418(8) Uani 0.8045(13) 1 d . . P A 1
H28 H 0.144748 0.187745 0.120198 0.05 Uiso 0.8045(13) 1 calc R U P A 1
C29 C 0.2487(3) 0.36311(16) 0.03484(19) 0.0302(7) Uani 0.8045(13) 1 d . . P A 1
C30 C 0.1465(3) 0.40028(19) 0.0156(2) 0.0359(7) Uani 0.8045(13) 1 d . . P A 1
H30 H 0.097991 0.39454 0.049091 0.043 Uiso 0.8045(13) 1 calc R U P A 1
C31 C 0.1157(3) 0.44536(18) -0.0521(3) 0.0410(8) Uani 0.8045(13) 1 d . . P A 1
H31 H 0.045764 0.469824 -0.06529 0.049 Uiso 0.8045(13) 1 calc R U P A 1
C32 C 0.1870(4) 0.45477(17) -0.1004(2) 0.0411(8) Uani 0.8045(13) 1 d . . P A 1
H32 H 0.166018 0.485607 -0.146796 0.049 Uiso 0.8045(13) 1 calc R U P A 1
C33 C 0.2894(3) 0.4188(2) -0.0807(2) 0.0417(9) Uani 0.8045(13) 1 d . . P A 1
H33 H 0.338441 0.425264 -0.113688 0.05 Uiso 0.8045(13) 1 calc R U P A 1
C34 C 0.3202(3) 0.37392(19) -0.0137(2) 0.0356(9) Uani 0.8045(13) 1 d . . P A 1
H34 H 0.390791 0.350071 -0.000398 0.043 Uiso 0.8045(13) 1 calc R U P A 1
C35 C 0.4790(3) 0.39064(15) 0.23236(19) 0.0281(7) Uani 0.8045(13) 1 d . . P A 1
C36 C 0.4008(3) 0.41760(17) 0.2673(2) 0.0344(8) Uani 0.8045(13) 1 d . . P A 1
H36 H 0.331942 0.393825 0.261873 0.041 Uiso 0.8045(13) 1 calc R U P A 1
C37 C 0.4209(3) 0.47860(17) 0.3101(2) 0.0391(8) Uani 0.8045(13) 1 d . . P A 1
H37 H 0.366687 0.496122 0.333946 0.047 Uiso 0.8045(13) 1 calc R U P A 1
C38 C 0.5214(4) 0.51336(16) 0.3175(2) 0.0393(8) Uani 0.8045(13) 1 d . . P A 1
H38 H 0.537001 0.554466 0.34772 0.047 Uiso 0.8045(13) 1 calc R U P A 1
C39 C 0.5992(3) 0.48855(19) 0.2810(2) 0.0398(8) Uani 0.8045(13) 1 d . . P A 1
H39 H 0.666718 0.513194 0.284852 0.048 Uiso 0.8045(13) 1 calc R U P A 1
C40 C 0.5783(3) 0.4277(2) 0.2389(2) 0.0362(7) Uani 0.8045(13) 1 d . . P A 1
H40 H 0.631921 0.410895 0.214085 0.043 Uiso 0.8045(13) 1 calc R U P A 1
C41 C 0.5029(3) 0.24971(16) 0.27372(19) 0.0280(5) Uani 0.8045(13) 1 d . . P A 1
C42 C 0.4245(3) 0.2526(2) 0.3265(3) 0.0560(10) Uani 0.8045(13) 1 d . . P A 1
H42A H 0.424631 0.297911 0.348703 0.084 Uiso 0.8045(13) 1 calc R U P A 1
H42B H 0.345698 0.240541 0.290377 0.084 Uiso 0.8045(13) 1 calc R U P A 1
H42C H 0.452069 0.221367 0.374711 0.084 Uiso 0.8045(13) 1 calc R U P A 1
C43 C 0.6265(3) 0.26688(19) 0.3312(2) 0.0398(8) Uani 0.8045(13) 1 d . . P A 1
H43A H 0.677781 0.265029 0.297089 0.06 Uiso 0.8045(13) 1 calc R U P A 1
H43B H 0.628021 0.311831 0.354636 0.06 Uiso 0.8045(13) 1 calc R U P A 1
H43C H 0.652673 0.23474 0.378497 0.06 Uiso 0.8045(13) 1 calc R U P A 1
C44 C 0.5047(4) 0.18008(17) 0.2382(2) 0.0569(11) Uani 0.8045(13) 1 d . . P A 1
H44A H 0.55613 0.179369 0.204153 0.085 Uiso 0.8045(13) 1 calc R U P A 1
H44B H 0.532771 0.148398 0.285891 0.085 Uiso 0.8045(13) 1 calc R U P A 1
H44C H 0.4264 0.167571 0.201557 0.085 Uiso 0.8045(13) 1 calc R U P A 1
P1A P 0.2283(3) 0.70232(16) 0.8698(2) 0.0333(8) Uani 0.1955(13) 1 d . . P A 2
P2A P 0.0379(2) 0.69563(15) 0.81513(18) 0.0288(7) Uani 0.1955(13) 1 d . . P A 2
P3A P 0.3808(3) 0.28503(14) 0.09052(18) 0.0275(7) Uani 0.1955(13) 1 d . . P A 2
P4A P 0.3669(2) 0.30459(14) 0.21805(17) 0.0251(7) Uani 0.1955(13) 1 d . . P A 2
C1A C 0.2447(11) 0.7840(4) 0.9270(6) 0.0355(10) Uani 0.1955(13) 1 d G . P A 2
C2A C 0.1760(8) 0.8047(5) 0.9738(7) 0.0355(10) Uani 0.1955(13) 1 d G . P A 2
H2A H 0.11535 0.776869 0.977403 0.043 Uiso 0.1955(13) 1 calc R U P A 2
C3A C 0.1959(8) 0.8660(6) 1.0152(6) 0.0355(10) Uani 0.1955(13) 1 d G . P A 2
H3A H 0.148974 0.880143 1.0472 0.043 Uiso 0.1955(13) 1 calc R U P A 2
C4A C 0.2847(10) 0.9067(4) 1.0099(7) 0.0355(10) Uani 0.1955(13) 1 d G . P A 2
H4A H 0.2983 0.948628 1.038274 0.043 Uiso 0.1955(13) 1 calc R U P A 2
C5A C 0.3534(8) 0.8860(6) 0.9632(8) 0.0355(10) Uani 0.1955(13) 1 d G . P A 2
H5A H 0.414004 0.91384 0.959551 0.043 Uiso 0.1955(13) 1 calc R U P A 2
C6A C 0.3334(10) 0.8247(6) 0.9217(7) 0.0355(10) Uani 0.1955(13) 1 d G . P A 2
H6A H 0.380382 0.810566 0.889753 0.043 Uiso 0.1955(13) 1 calc R U P A 2
C7A C 0.2552(13) 0.6423(5) 0.9587(6) 0.0355(10) Uani 0.1955(13) 1 d G . P A 2
C8A C 0.3573(11) 0.6062(7) 0.9785(8) 0.0355(10) Uani 0.1955(13) 1 d G . P A 2
H8A H 0.406841 0.612584 0.945849 0.043 Uiso 0.1955(13) 1 calc R U P A 2
C9A C 0.3870(8) 0.5607(6) 1.0459(9) 0.0355(10) Uani 0.1955(13) 1 d G . P A 2
H9A H 0.456816 0.536027 1.059365 0.043 Uiso 0.1955(13) 1 calc R U P A 2
C10A C 0.3146(12) 0.5514(5) 1.0936(6) 0.0355(10) Uani 0.1955(13) 1 d G . P A 2
H10A H 0.3349 0.520277 1.13968 0.043 Uiso 0.1955(13) 1 calc R U P A 2
C11A C 0.2125(10) 0.5875(7) 1.0739(8) 0.0355(10) Uani 0.1955(13) 1 d G . P A 2
H11A H 0.163007 0.581083 1.10648 0.043 Uiso 0.1955(13) 1 calc R U P A 2
C12A C 0.1828(8) 0.6330(6) 1.0064(9) 0.0355(10) Uani 0.1955(13) 1 d G . P A 2
H12A H 0.11303 0.657641 0.992965 0.043 Uiso 0.1955(13) 1 calc R U P A 2
C13A C 0.0257(12) 0.6119(5) 0.7655(7) 0.0355(10) Uani 0.1955(13) 1 d G . P A 2
C14A C 0.1017(9) 0.5870(6) 0.7272(8) 0.0355(10) Uani 0.1955(13) 1 d G . P A 2
H14A H 0.167419 0.612354 0.728337 0.043 Uiso 0.1955(13) 1 calc R U P A 2
C15A C 0.0816(9) 0.5251(6) 0.6871(7) 0.0355(10) Uani 0.1955(13) 1 d G . P A 2
H15A H 0.133537 0.508163 0.660882 0.043 Uiso 0.1955(13) 1 calc R U P A 2
C16A C -0.0146(10) 0.4881(4) 0.6854(7) 0.0355(10) Uani 0.1955(13) 1 d G . P A 2
H16A H -0.028349 0.445798 0.657997 0.043 Uiso 0.1955(13) 1 calc R U P A 2
C17A C -0.0906(7) 0.5129(7) 0.7237(8) 0.0355(10) Uani 0.1955(13) 1 d G . P A 2
H17A H -0.156355 0.487624 0.722569 0.043 Uiso 0.1955(13) 1 calc R U P A 2
C18A C -0.0705(10) 0.5748(7) 0.7638(7) 0.0355(10) Uani 0.1955(13) 1 d G . P A 2
H18A H -0.122475 0.591816 0.790025 0.043 Uiso 0.1955(13) 1 calc R U P A 2
C19A C -0.0027(13) 0.7552(8) 0.7174(9) 0.0280(5) Uani 0.1955(13) 1 d . . P A 2
C20A C 0.0644(17) 0.7430(10) 0.6587(13) 0.067(3) Uani 0.1955(13) 1 d . . P A 2
H20D H 0.146364 0.752086 0.689393 0.1 Uiso 0.1955(13) 1 calc R U P A 2
H20E H 0.054844 0.696414 0.639737 0.1 Uiso 0.1955(13) 1 calc R U P A 2
H20F H 0.035861 0.772335 0.608564 0.1 Uiso 0.1955(13) 1 calc R U P A 2
C21A C -0.1296(17) 0.7405(10) 0.6673(13) 0.067(3) Uani 0.1955(13) 1 d . . P A 2
H21D H -0.175623 0.748147 0.704461 0.1 Uiso 0.1955(13) 1 calc R U P A 2
H21E H -0.156761 0.769858 0.617066 0.1 Uiso 0.1955(13) 1 calc R U P A 2
H21F H -0.137777 0.693937 0.648239 0.1 Uiso 0.1955(13) 1 calc R U P A 2
C22A C 0.0163(17) 0.8262(9) 0.7529(12) 0.067(3) Uani 0.1955(13) 1 d . . P A 2
H22D H -0.028422 0.833078 0.791125 0.1 Uiso 0.1955(13) 1 calc R U P A 2
H22E H 0.098622 0.833006 0.785127 0.1 Uiso 0.1955(13) 1 calc R U P A 2
H22F H -0.009016 0.858013 0.705134 0.1 Uiso 0.1955(13) 1 calc R U P A 2
C23A C 0.2929(11) 0.2089(5) 0.0588(10) 0.0455(19) Uani 0.1955(13) 1 d G . P A 2
C24A C 0.3291(9) 0.1602(7) 0.0139(9) 0.0455(19) Uani 0.1955(13) 1 d G . P A 2
H24A H 0.396959 0.166935 -0.000218 0.055 Uiso 0.1955(13) 1 calc R U P A 2
C25A C 0.2660(11) 0.1017(6) -0.0105(8) 0.0455(19) Uani 0.1955(13) 1 d G . P A 2
H25A H 0.290782 0.068405 -0.041224 0.055 Uiso 0.1955(13) 1 calc R U P A 2
C26A C 0.1668(10) 0.0918(5) 0.0101(8) 0.0455(19) Uani 0.1955(13) 1 d G . P A 2
H26A H 0.123676 0.05182 -0.006541 0.055 Uiso 0.1955(13) 1 calc R U P A 2
C27A C 0.1306(9) 0.1405(6) 0.0551(8) 0.0455(19) Uani 0.1955(13) 1 d G . P A 2
H27A H 0.062747 0.133765 0.06915 0.055 Uiso 0.1955(13) 1 calc R U P A 2
C28A C 0.1937(12) 0.1990(5) 0.0794(9) 0.0455(19) Uani 0.1955(13) 1 d G . P A 2
H28A H 0.168922 0.232296 0.110157 0.055 Uiso 0.1955(13) 1 calc R U P A 2
C29A C 0.2867(11) 0.3515(5) 0.0271(6) 0.0306(17) Uani 0.1955(13) 1 d G . P A 2
C30A C 0.1871(11) 0.3728(5) 0.0410(5) 0.0306(17) Uani 0.1955(13) 1 d G . P A 2
H30A H 0.165849 0.353768 0.086011 0.037 Uiso 0.1955(13) 1 calc R U P A 2
C31A C 0.1186(8) 0.4221(6) -0.0110(8) 0.0306(17) Uani 0.1955(13) 1 d G . P A 2
H31A H 0.050574 0.436674 -0.001484 0.037 Uiso 0.1955(13) 1 calc R U P A 2
C32A C 0.1498(11) 0.4500(5) -0.0769(7) 0.0306(17) Uani 0.1955(13) 1 d G . P A 2
H32A H 0.10297 0.48364 -0.112399 0.037 Uiso 0.1955(13) 1 calc R U P A 2
C33A C 0.2494(12) 0.4286(7) -0.0908(6) 0.0306(17) Uani 0.1955(13) 1 d G . P A 2
H33A H 0.270643 0.4477 -0.13582 0.037 Uiso 0.1955(13) 1 calc R U P A 2
C34A C 0.3178(8) 0.3794(7) -0.0388(8) 0.0306(17) Uani 0.1955(13) 1 d G . P A 2
H34A H 0.38592 0.364794 -0.048326 0.037 Uiso 0.1955(13) 1 calc R U P A 2
C35A C 0.4431(11) 0.3867(5) 0.2444(8) 0.042(2) Uani 0.1955(13) 1 d G . P A 2
C36A C 0.4107(9) 0.4331(8) 0.2943(8) 0.042(2) Uani 0.1955(13) 1 d G . P A 2
H36A H 0.3467 0.424332 0.31247 0.05 Uiso 0.1955(13) 1 calc R U P A 2
C37A C 0.4719(12) 0.4923(7) 0.3177(7) 0.042(2) Uani 0.1955(13) 1 d G . P A 2
H37A H 0.449759 0.524038 0.351792 0.05 Uiso 0.1955(13) 1 calc R U P A 2
C38A C 0.5655(11) 0.5052(5) 0.2911(9) 0.042(2) Uani 0.1955(13) 1 d G . P A 2
H38A H 0.607365 0.545635 0.307107 0.05 Uiso 0.1955(13) 1 calc R U P A 2
C39A C 0.5979(8) 0.4588(7) 0.2412(8) 0.042(2) Uani 0.1955(13) 1 d G . P A 2
H39A H 0.661913 0.467526 0.223098 0.05 Uiso 0.1955(13) 1 calc R U P A 2
C40A C 0.5367(12) 0.3995(6) 0.2179(6) 0.042(2) Uani 0.1955(13) 1 d G . P A 2
H40A H 0.558855 0.36782 0.183775 0.05 Uiso 0.1955(13) 1 calc R U P A 2
C41A C 0.4727(13) 0.2455(7) 0.2924(9) 0.0280(5) Uani 0.1955(13) 1 d . . P A 2
C42A C 0.4769(15) 0.2617(8) 0.3837(10) 0.058(4) Uani 0.1955(13) 1 d . . P A 2
H42D H 0.39826 0.262106 0.385626 0.087 Uiso 0.1955(13) 1 calc R U P A 2
H42E H 0.522915 0.22795 0.423531 0.087 Uiso 0.1955(13) 1 calc R U P A 2
H42F H 0.512348 0.305634 0.400419 0.087 Uiso 0.1955(13) 1 calc R U P A 2
C43A C 0.5902(17) 0.2444(11) 0.2865(14) 0.065(5) Uani 0.1955(13) 1 d . . P A 2
H43D H 0.584746 0.233849 0.227359 0.097 Uiso 0.1955(13) 1 calc R U P A 2
H43E H 0.626431 0.288154 0.302518 0.097 Uiso 0.1955(13) 1 calc R U P A 2
H43F H 0.636998 0.21047 0.32563 0.097 Uiso 0.1955(13) 1 calc R U P A 2
C44A C 0.4155(14) 0.1737(6) 0.2721(9) 0.049(4) Uani 0.1955(13) 1 d . . P A 2
H44D H 0.338001 0.174965 0.276244 0.073 Uiso 0.1955(13) 1 calc R U P A 2
H44E H 0.410043 0.160304 0.213863 0.073 Uiso 0.1955(13) 1 calc R U P A 2
H44F H 0.46327 0.141496 0.313746 0.073 Uiso 0.1955(13) 1 calc R U P A 2

loop_
_atom_site_aniso_label
_atom_site_aniso_U_11
_atom_site_aniso_U_22
_atom_site_aniso_U_33
_atom_site_aniso_U_23
_atom_site_aniso_U_13
_atom_site_aniso_U_12
P1 0.0308(3) 0.0272(3) 0.0192(3) -0.0009(2) 0.0087(3) -0.0002(3)
P2 0.0266(3) 0.0256(3) 0.0198(3) 0.0001(2) 0.0085(3) 0.0013(3)
P3 0.0281(4) 0.0313(4) 0.0260(3) -0.0024(3) 0.0067(3) 0.0016(3)
P4 0.0280(3) 0.0272(3) 0.0230(3) -0.0023(3) 0.0067(3) 0.0009(3)
C1 0.0350(15) 0.0273(13) 0.0170(12) 0.0008(9) 0.0084(11) 0.0017(11)
C2 0.0481(17) 0.0291(16) 0.0262(14) -0.0006(12) 0.0165(13) 0.0032(13)
C3 0.065(2) 0.0256(15) 0.0331(15) 0.0009(12) 0.0232(16) 0.0040(15)
C4 0.0505(19) 0.0314(16) 0.0298(15) -0.0028(12) 0.0108(14) -0.0076(14)
C5 0.0418(17) 0.0318(16) 0.0461(18) -0.0090(15) 0.0132(14) -0.0069(15)
C6 0.0351(17) 0.0323(16) 0.0403(16) -0.0076(13) 0.0148(13) -0.0067(14)
C7 0.0293(14) 0.0266(13) 0.0198(12) -0.0010(10) 0.0062(11) -0.0050(11)
C8 0.0346(16) 0.0308(15) 0.0302(14) 0.0011(11) 0.0098(12) 0.0005(12)
C9 0.0361(16) 0.0308(16) 0.0418(18) 0.0020(13) 0.0093(13) -0.0012(12)
C10 0.0382(17) 0.0288(14) 0.0296(15) 0.0042(12) 0.0001(13) -0.0006(13)
C11 0.052(2) 0.0316(17) 0.0286(15) 0.0052(12) 0.0120(14) -0.0029(16)
C12 0.0404(16) 0.0270(15) 0.0254(14) 0.0012(12) 0.0107(12) -0.0045(12)
C13 0.0285(15) 0.0235(13) 0.0217(13) 0.0003(10) 0.0004(11) 0.0047(11)
C14 0.0485(19) 0.0355(19) 0.0327(17) -0.0081(13) 0.0072(14) 0.0079(14)
C15 0.065(3) 0.0346(19) 0.045(2) -0.0131(15) 0.0005(18) 0.007(2)
C16 0.066(2) 0.0273(16) 0.0401(19) 0.0027(13) -0.0090(18) -0.0056(16)
C17 0.0461(18) 0.0350(18) 0.0412(19) 0.0089(15) -0.0018(15) -0.0081(15)
C18 0.0385(17) 0.0335(16) 0.0285(14) 0.0028(12) 0.0049(13) -0.0063(13)
C19 0.0302(14) 0.0313(9) 0.0227(10) 0.0015(8) 0.0093(8) 0.0078(10)
C20 0.0405(17) 0.0356(15) 0.0201(13) -0.0002(12) 0.0073(12) -0.0012(13)
C21 0.045(2) 0.077(3) 0.052(2) 0.033(2) 0.0276(18) 0.034(2)
C22 0.087(3) 0.0282(16) 0.0233(14) 0.0029(12) -0.0003(16) 0.0034(17)
C23 0.0266(14) 0.0287(14) 0.0208(12) 0.0010(11) 0.0023(11) -0.0034(11)
C24 0.053(2) 0.039(2) 0.0442(19) -0.0123(14) 0.0282(16) -0.0120(15)
C25 0.053(2) 0.042(2) 0.0436(19) -0.0156(16) 0.0211(16) -0.0094(16)
C26 0.0403(19) 0.0285(16) 0.0376(16) -0.0033(13) 0.0038(15) -0.0004(14)
C27 0.059(2) 0.0301(19) 0.067(3) 0.0002(17) 0.030(2) -0.0086(16)
C28 0.0484(19) 0.0357(19) 0.0486(19) -0.0028(16) 0.0259(16) -0.0087(17)
C29 0.0307(17) 0.0284(15) 0.0274(14) -0.0035(11) 0.0043(13) -0.0032(13)
C30 0.0347(17) 0.0349(18) 0.0304(17) -0.0008(13) 0.0012(13) 0.0026(13)
C31 0.0385(18) 0.0357(17) 0.0376(19) -0.0020(15) -0.0013(14) 0.0021(14)
C32 0.042(2) 0.0354(17) 0.0331(17) 0.0043(13) -0.0041(14) -0.0037(16)
C33 0.0400(19) 0.041(2) 0.0373(18) 0.0048(15) 0.0047(16) -0.0034(16)
C34 0.0386(17) 0.0344(17) 0.0310(19) 0.0006(15) 0.0080(14) 0.0006(13)
C35 0.0312(17) 0.0259(15) 0.0228(13) 0.0000(11) 0.0035(12) 0.0038(12)
C36 0.0407(17) 0.0263(17) 0.0339(17) -0.0071(12) 0.0097(14) 0.0048(13)
C37 0.0476(19) 0.0260(18) 0.0395(17) -0.0062(12) 0.0092(15) 0.0051(14)
C38 0.053(2) 0.0249(15) 0.0317(16) -0.0003(12) 0.0036(15) -0.0015(14)
C39 0.0465(19) 0.0296(17) 0.0378(17) 0.0019(15) 0.0072(15) -0.0052(14)
C40 0.0405(17) 0.0300(18) 0.0336(16) -0.0021(14) 0.0067(13) -0.0034(14)
C41 0.0302(14) 0.0313(9) 0.0227(10) 0.0015(8) 0.0093(8) 0.0078(10)
C42 0.050(2) 0.066(3) 0.062(3) 0.034(2) 0.032(2) 0.0189(19)
C43 0.0368(18) 0.048(2) 0.0293(16) 0.0066(15) 0.0048(14) 0.0044(15)
C44 0.076(3) 0.0312(17) 0.0404(18) 0.0000(14) -0.0095(18) 0.0119(17)
P1A 0.0305(15) 0.0339(16) 0.0314(16) -0.0009(12) 0.0052(12) 0.0024(12)
P2A 0.0260(14) 0.0298(15) 0.0263(14) -0.0022(11) 0.0033(11) 0.0035(11)
P3A 0.0291(14) 0.0260(14) 0.0242(14) -0.0011(10) 0.0048(11) 0.0008(11)
P4A 0.0264(14) 0.0226(13) 0.0233(13) 0.0005(10) 0.0046(11) 0.0027(10)
C1A 0.035(2) 0.031(2) 0.039(2) -0.0055(16) 0.0106(16) -0.0058(16)
C2A 0.035(2) 0.031(2) 0.039(2) -0.0055(16) 0.0106(16) -0.0058(16)
C3A 0.035(2) 0.031(2) 0.039(2) -0.0055(16) 0.0106(16) -0.0058(16)
C4A 0.035(2) 0.031(2) 0.039(2) -0.0055(16) 0.0106(16) -0.0058(16)
C5A 0.035(2) 0.031(2) 0.039(2) -0.0055(16) 0.0106(16) -0.0058(16)
C6A 0.035(2) 0.031(2) 0.039(2) -0.0055(16) 0.0106(16) -0.0058(16)
C7A 0.035(2) 0.031(2) 0.039(2) -0.0055(16) 0.0106(16) -0.0058(16)
C8A 0.035(2) 0.031(2) 0.039(2) -0.0055(16) 0.0106(16) -0.0058(16)
C9A 0.035(2) 0.031(2) 0.039(2) -0.0055(16) 0.0106(16) -0.0058(16)
C10A 0.035(2) 0.031(2) 0.039(2) -0.0055(16) 0.0106(16) -0.0058(16)
C11A 0.035(2) 0.031(2) 0.039(2) -0.0055(16) 0.0106(16) -0.0058(16)
C12A 0.035(2) 0.031(2) 0.039(2) -0.0055(16) 0.0106(16) -0.0058(16)
C13A 0.035(2) 0.031(2) 0.039(2) -0.0055(16) 0.0106(16) -0.0058(16)
C14A 0.035(2) 0.031(2) 0.039(2) -0.0055(16) 0.0106(16) -0.0058(16)
C15A 0.035(2) 0.031(2) 0.039(2) -0.0055(16) 0.0106(16) -0.0058(16)
C16A 0.035(2) 0.031(2) 0.039(2) -0.0055(16) 0.0106(16) -0.0058(16)
C17A 0.035(2) 0.031(2) 0.039(2) -0.0055(16) 0.0106(16) -0.0058(16)
C18A 0.035(2) 0.031(2) 0.039(2) -0.0055(16) 0.0106(16) -0.0058(16)
C19A 0.0302(14) 0.0313(9) 0.0227(10) 0.0015(8) 0.0093(8) 0.0078(10)
C20A 0.068(7) 0.059(6) 0.057(7) 0.013(5) 0.000(6) 0.004(5)
C21A 0.068(7) 0.059(6) 0.057(7) 0.013(5) 0.000(6) 0.004(5)
C22A 0.068(7) 0.059(6) 0.057(7) 0.013(5) 0.000(6) 0.004(5)
C23A 0.057(5) 0.029(4) 0.051(4) -0.006(3) 0.019(3) -0.001(3)
C24A 0.057(5) 0.029(4) 0.051(4) -0.006(3) 0.019(3) -0.001(3)
C25A 0.057(5) 0.029(4) 0.051(4) -0.006(3) 0.019(3) -0.001(3)
C26A 0.057(5) 0.029(4) 0.051(4) -0.006(3) 0.019(3) -0.001(3)
C27A 0.057(5) 0.029(4) 0.051(4) -0.006(3) 0.019(3) -0.001(3)
C28A 0.057(5) 0.029(4) 0.051(4) -0.006(3) 0.019(3) -0.001(3)
C29A 0.033(4) 0.029(3) 0.024(3) 0.004(3) 0.003(3) -0.001(3)
C30A 0.033(4) 0.029(3) 0.024(3) 0.004(3) 0.003(3) -0.001(3)
C31A 0.033(4) 0.029(3) 0.024(3) 0.004(3) 0.003(3) -0.001(3)
C32A 0.033(4) 0.029(3) 0.024(3) 0.004(3) 0.003(3) -0.001(3)
C33A 0.033(4) 0.029(3) 0.024(3) 0.004(3) 0.003(3) -0.001(3)
C34A 0.033(4) 0.029(3) 0.024(3) 0.004(3) 0.003(3) -0.001(3)
C35A 0.043(4) 0.029(4) 0.039(4) -0.002(3) -0.004(3) 0.002(3)
C36A 0.043(4) 0.029(4) 0.039(4) -0.002(3) -0.004(3) 0.002(3)
C37A 0.043(4) 0.029(4) 0.039(4) -0.002(3) -0.004(3) 0.002(3)
C38A 0.043(4) 0.029(4) 0.039(4) -0.002(3) -0.004(3) 0.002(3)
C39A 0.043(4) 0.029(4) 0.039(4) -0.002(3) -0.004(3) 0.002(3)
C40A 0.043(4) 0.029(4) 0.039(4) -0.002(3) -0.004(3) 0.002(3)
C41A 0.0302(14) 0.0313(9) 0.0227(10) 0.0015(8) 0.0093(8) 0.0078(10)
C42A 0.061(10) 0.057(10) 0.040(8) -0.011(7) -0.005(7) 0.019(8)
C43A 0.058(12) 0.073(14) 0.067(12) 0.045(11) 0.027(10) 0.024(10)
C44A 0.068(10) 0.017(5) 0.042(7) 0.008(5) -0.006(7) -0.002(6)

loop_
_atom_type_symbol
_atom_type_description
_atom_type_scat_dispersion_real
_atom_type_scat_dispersion_imag
_atom_type_scat_source
C C 0.0033 0.0016 'International Tables Vol C Tables 4.2.6.8 and 6.1.1.4'
H H 0 0 'International Tables Vol C Tables 4.2.6.8 and 6.1.1.4'
P P 0.1023 0.0942 'International Tables Vol C Tables 4.2.6.8 and 6.1.1.4'

loop_
_geom_angle_atom_site_label_1
_geom_angle_atom_site_label_2
_geom_angle_atom_site_label_3
_geom_angle
C1 P1 C7 102.53(13)
C1 P1 P2 99.48(10)
C7 P1 P2 98.74(11)
C13 P2 C19 102.35(14)
C13 P2 P1 99.13(10)
C19 P2 P1 103.55(10)
C29 P3 C23 102.22(14)
C29 P3 P4 99.57(12)
C23 P3 P4 99.22(10)
C35 P4 C41 102.21(14)
C35 P4 P3 98.68(11)
C41 P4 P3 103.04(11)
C6 C1 C2 118.5(3)
C6 C1 P1 125.0(3)
C2 C1 P1 116.5(3)
C3 C2 C1 120.6(3)
C3 C2 H2 119.7
C1 C2 H2 119.7
C4 C3 C2 119.6(3)
C4 C3 H3 120.2
C2 C3 H3 120.2
C3 C4 C5 120.5(3)
C3 C4 H4 119.7
C5 C4 H4 119.7
C4 C5 C6 120.0(3)
C4 C5 H5 120
C6 C5 H5 120
C1 C6 C5 120.8(3)
C1 C6 H6 119.6
C5 C6 H6 119.6
C8 C7 C12 118.9(3)
C8 C7 P1 125.3(3)
C12 C7 P1 115.8(3)
C7 C8 C9 120.7(3)
C7 C8 H8 119.6
C9 C8 H8 119.6
C10 C9 C8 120.1(3)
C10 C9 H9 119.9
C8 C9 H9 119.9
C11 C10 C9 119.3(3)
C11 C10 H10 120.3
C9 C10 H10 120.3
C10 C11 C12 120.6(3)
C10 C11 H11 119.7
C12 C11 H11 119.7
C11 C12 C7 120.3(3)
C11 C12 H12 119.8
C7 C12 H12 119.8
C18 C13 C14 118.0(3)
C18 C13 P2 125.4(3)
C14 C13 P2 116.6(3)
C15 C14 C13 119.9(4)
C15 C14 H14 120.1
C13 C14 H14 120.1
C16 C15 C14 120.9(4)
C16 C15 H15 119.6
C14 C15 H15 119.6
C15 C16 C17 120.1(3)
C15 C16 H16 119.9
C17 C16 H16 119.9
C16 C17 C18 120.2(4)
C16 C17 H17 119.9
C18 C17 H17 119.9
C17 C18 C13 120.9(3)
C17 C18 H18 119.5
C13 C18 H18 119.5
C22 C19 C20 108.6(3)
C22 C19 C21 111.0(3)
C20 C19 C21 108.1(3)
C22 C19 P2 107.5(2)
C20 C19 P2 106.1(2)
C21 C19 P2 115.2(2)
C19 C20 H20A 109.5
C19 C20 H20B 109.5
H20A C20 H20B 109.5
C19 C20 H20C 109.5
H20A C20 H20C 109.5
H20B C20 H20C 109.5
C19 C21 H21A 109.5
C19 C21 H21B 109.5
H21A C21 H21B 109.5
C19 C21 H21C 109.5
H21A C21 H21C 109.5
H21B C21 H21C 109.5
C19 C22 H22A 109.5
C19 C22 H22B 109.5
H22A C22 H22B 109.5
C19 C22 H22C 109.5
H22A C22 H22C 109.5
H22B C22 H22C 109.5
C24 C23 C28 118.3(3)
C24 C23 P3 125.7(3)
C28 C23 P3 116.0(3)
C23 C24 C25 120.5(3)
C23 C24 H24 119.7
C25 C24 H24 119.7
C26 C25 C24 120.7(4)
C26 C25 H25 119.6
C24 C25 H25 119.6
C27 C26 C25 119.4(3)
C27 C26 H26 120.3
C25 C26 H26 120.3
C26 C27 C28 120.4(3)
C26 C27 H27 119.8
C28 C27 H27 119.8
C27 C28 C23 120.6(3)
C27 C28 H28 119.7
C23 C28 H28 119.7
C34 C29 C30 118.6(3)
C34 C29 P3 126.0(3)
C30 C29 P3 115.3(3)
C31 C30 C29 120.5(3)
C31 C30 H30 119.8
C29 C30 H30 119.8
C32 C31 C30 120.1(4)
C32 C31 H31 119.9
C30 C31 H31 119.9
C31 C32 C33 119.7(4)
C31 C32 H32 120.2
C33 C32 H32 120.2
C34 C33 C32 120.4(4)
C34 C33 H33 119.8
C32 C33 H33 119.8
C33 C34 C29 120.7(3)
C33 C34 H34 119.7
C29 C34 H34 119.7
C36 C35 C40 118.0(3)
C36 C35 P4 126.0(3)
C40 C35 P4 115.9(3)
C35 C36 C37 121.7(3)
C35 C36 H36 119.2
C37 C36 H36 119.2
C38 C37 C36 118.9(4)
C38 C37 H37 120.5
C36 C37 H37 120.5
C39 C38 C37 120.6(4)
C39 C38 H38 119.7
C37 C38 H38 119.7
C40 C39 C38 119.8(4)
C40 C39 H39 120.1
C38 C39 H39 120.1
C39 C40 C35 120.9(3)
C39 C40 H40 119.5
C35 C40 H40 119.5
C42 C41 C44 110.9(3)
C42 C41 C43 109.2(3)
C44 C41 C43 107.7(3)
C42 C41 P4 115.8(2)
C44 C41 P4 107.0(2)
C43 C41 P4 105.9(2)
C41 C42 H42A 109.5
C41 C42 H42B 109.5
H42A C42 H42B 109.5
C41 C42 H42C 109.5
H42A C42 H42C 109.5
H42B C42 H42C 109.5
C41 C43 H43A 109.5
C41 C43 H43B 109.5
H43A C43 H43B 109.5
C41 C43 H43C 109.5
H43A C43 H43C 109.5
H43B C43 H43C 109.5
C41 C44 H44A 109.5
C41 C44 H44B 109.5
H44A C44 H44B 109.5
C41 C44 H44C 109.5
H44A C44 H44C 109.5
H44B C44 H44C 109.5
C7A P1A C1A 102.1(5)
C7A P1A P2A 99.4(5)
C1A P1A P2A 100.2(4)
C13A P2A C19A 103.4(6)
C13A P2A P1A 98.7(5)
C19A P2A P1A 103.8(5)
C29A P3A C23A 104.2(6)
C29A P3A P4A 100.2(4)
C23A P3A P4A 100.9(5)
C35A P4A C41A 102.9(6)
C35A P4A P3A 100.5(5)
C41A P4A P3A 104.5(5)
C2A C1A C6A 120
C2A C1A P1A 124.2(8)
C6A C1A P1A 115.8(8)
C3A C2A C1A 120
C3A C2A H2A 120
C1A C2A H2A 120
C2A C3A C4A 120
C2A C3A H3A 120
C4A C3A H3A 120
C5A C4A C3A 120
C5A C4A H4A 120
C3A C4A H4A 120
C6A C5A C4A 120
C6A C5A H5A 120
C4A C5A H5A 120
C5A C6A C1A 120
C5A C6A H6A 120
C1A C6A H6A 120
C8A C7A C12A 120
C8A C7A P1A 115.5(11)
C12A C7A P1A 124.5(11)
C9A C8A C7A 120
C9A C8A H8A 120
C7A C8A H8A 120
C8A C9A C10A 120
C8A C9A H9A 120
C10A C9A H9A 120
C9A C10A C11A 120
C9A C10A H10A 120
C11A C10A H10A 120
C12A C11A C10A 120
C12A C11A H11A 120
C10A C11A H11A 120
C11A C12A C7A 120
C11A C12A H12A 120
C7A C12A H12A 120
C14A C13A C18A 120
C14A C13A P2A 124.2(9)
C18A C13A P2A 115.7(9)
C13A C14A C15A 120
C13A C14A H14A 120
C15A C14A H14A 120
C16A C15A C14A 120
C16A C15A H15A 120
C14A C15A H15A 120
C15A C16A C17A 120
C15A C16A H16A 120
C17A C16A H16A 120
C18A C17A C16A 120
C18A C17A H17A 120
C16A C17A H17A 120
C17A C18A C13A 120
C17A C18A H18A 120
C13A C18A H18A 120
C20A C19A C21A 107.8(15)
C20A C19A C22A 110.9(15)
C21A C19A C22A 112.5(14)
C20A C19A P2A 113.5(12)
C21A C19A P2A 104.9(11)
C22A C19A P2A 107.1(11)
C19A C20A H20D 109.5
C19A C20A H20E 109.5
H20D C20A H20E 109.5
C19A C20A H20F 109.5
H20D C20A H20F 109.5
H20E C20A H20F 109.5
C19A C21A H21D 109.5
C19A C21A H21E 109.5
H21D C21A H21E 109.5
C19A C21A H21F 109.5
H21D C21A H21F 109.5
H21E C21A H21F 109.5
C19A C22A H22D 109.5
C19A C22A H22E 109.5
H22D C22A H22E 109.5
C19A C22A H22F 109.5
H22D C22A H22F 109.5
H22E C22A H22F 109.5
C24A C23A C28A 120
C24A C23A P3A 118.1(8)
C28A C23A P3A 121.9(8)
C23A C24A C25A 120
C23A C24A H24A 120
C25A C24A H24A 120
C26A C25A C24A 120
C26A C25A H25A 120
C24A C25A H25A 120
C25A C26A C27A 120
C25A C26A H26A 120
C27A C26A H26A 120
C26A C27A C28A 120
C26A C27A H27A 120
C28A C27A H27A 120
C27A C28A C23A 120
C27A C28A H28A 120
C23A C28A H28A 120
C30A C29A C34A 120
C30A C29A P3A 123.2(9)
C34A C29A P3A 116.8(9)
C31A C30A C29A 120
C31A C30A H30A 120
C29A C30A H30A 120
C30A C31A C32A 120
C30A C31A H31A 120
C32A C31A H31A 120
C33A C32A C31A 120
C33A C32A H32A 120
C31A C32A H32A 120
C32A C33A C34A 120
C32A C33A H33A 120
C34A C33A H33A 120
C33A C34A C29A 120
C33A C34A H34A 120
C29A C34A H34A 120
C36A C35A C40A 120
C36A C35A P4A 120.4(10)
C40A C35A P4A 119.5(10)
C37A C36A C35A 120
C37A C36A H36A 120
C35A C36A H36A 120
C38A C37A C36A 120
C38A C37A H37A 120
C36A C37A H37A 120
C37A C38A C39A 120
C37A C38A H38A 120
C39A C38A H38A 120
C38A C39A C40A 120
C38A C39A H39A 120
C40A C39A H39A 120
C39A C40A C35A 120
C39A C40A H40A 120
C35A C40A H40A 120
C43A C41A C42A 111.3(14)
C43A C41A C44A 110.2(15)
C42A C41A C44A 105.4(13)
C43A C41A P4A 116.1(11)
C42A C41A P4A 107.1(10)
C44A C41A P4A 106.0(9)
C41A C42A H42D 109.5
C41A C42A H42E 109.5
H42D C42A H42E 109.5
C41A C42A H42F 109.5
H42D C42A H42F 109.5
H42E C42A H42F 109.5
C41A C43A H43D 109.5
C41A C43A H43E 109.5
H43D C43A H43E 109.5
C41A C43A H43F 109.5
H43D C43A H43F 109.5
H43E C43A H43F 109.5
C41A C44A H44D 109.5
C41A C44A H44E 109.5
H44D C44A H44E 109.5
C41A C44A H44F 109.5
H44D C44A H44F 109.5
H44E C44A H44F 109.5

loop_
_geom_bond_atom_site_label_1
_geom_bond_atom_site_label_2
_geom_bond_distance
P1 C1 1.835(3)
P1 C7 1.849(3)
P1 P2 2.2219(9)
P2 C13 1.839(3)
P2 C19 1.885(3)
P3 C29 1.838(3)
P3 C23 1.854(3)
P3 P4 2.2284(10)
P4 C35 1.835(3)
P4 C41 1.893(3)
C1 C6 1.388(5)
C1 C2 1.404(4)
C2 C3 1.394(5)
C2 H2 0.95
C3 C4 1.376(5)
C3 H3 0.95
C4 C5 1.383(5)
C4 H4 0.95
C5 C6 1.389(4)
C5 H5 0.95
C6 H6 0.95
C7 C8 1.385(4)
C7 C12 1.395(4)
C8 C9 1.392(4)
C8 H8 0.95
C9 C10 1.389(5)
C9 H9 0.95
C10 C11 1.383(5)
C10 H10 0.95
C11 C12 1.388(4)
C11 H11 0.95
C12 H12 0.95
C13 C18 1.398(4)
C13 C14 1.399(4)
C14 C15 1.395(5)
C14 H14 0.95
C15 C16 1.361(7)
C15 H15 0.95
C16 C17 1.372(6)
C16 H16 0.95
C17 C18 1.383(4)
C17 H17 0.95
C18 H18 0.95
C19 C22 1.520(5)
C19 C20 1.521(4)
C19 C21 1.530(5)
C20 H20A 0.98
C20 H20B 0.98
C20 H20C 0.98
C21 H21A 0.98
C21 H21B 0.98
C21 H21C 0.98
C22 H22A 0.98
C22 H22B 0.98
C22 H22C 0.98
C23 C24 1.374(4)
C23 C28 1.392(4)
C24 C25 1.388(5)
C24 H24 0.95
C25 C26 1.373(5)
C25 H25 0.95
C26 C27 1.363(6)
C26 H26 0.95
C27 C28 1.389(5)
C27 H27 0.95
C28 H28 0.95
C29 C34 1.395(5)
C29 C30 1.403(5)
C30 C31 1.387(5)
C30 H30 0.95
C31 C32 1.387(6)
C31 H31 0.95
C32 C33 1.391(5)
C32 H32 0.95
C33 C34 1.377(5)
C33 H33 0.95
C34 H34 0.95
C35 C36 1.391(5)
C35 C40 1.403(5)
C36 C37 1.394(4)
C36 H36 0.95
C37 C38 1.390(5)
C37 H37 0.95
C38 C39 1.387(5)
C38 H38 0.95
C39 C40 1.385(5)
C39 H39 0.95
C40 H40 0.95
C41 C42 1.507(4)
C41 C44 1.519(4)
C41 C43 1.533(4)
C42 H42A 0.98
C42 H42B 0.98
C42 H42C 0.98
C43 H43A 0.98
C43 H43B 0.98
C43 H43C 0.98
C44 H44A 0.98
C44 H44B 0.98
C44 H44C 0.98
P1A C7A 1.842(10)
P1A C1A 1.870(8)
P1A P2A 2.210(4)
P2A C13A 1.854(9)
P2A C19A 1.934(15)
P3A C29A 1.842(9)
P3A C23A 1.843(9)
P3A P4A 2.209(4)
P4A C35A 1.873(9)
P4A C41A 1.878(14)
C1A C2A 1.39
C1A C6A 1.39
C2A C3A 1.39
C2A H2A 0.95
C3A C4A 1.39
C3A H3A 0.95
C4A C5A 1.39
C4A H4A 0.95
C5A C6A 1.39
C5A H5A 0.95
C6A H6A 0.95
C7A C8A 1.39
C7A C12A 1.39
C8A C9A 1.39
C8A H8A 0.95
C9A C10A 1.39
C9A H9A 0.95
C10A C11A 1.39
C10A H10A 0.95
C11A C12A 1.39
C11A H11A 0.95
C12A H12A 0.95
C13A C14A 1.39
C13A C18A 1.39
C14A C15A 1.39
C14A H14A 0.95
C15A C16A 1.39
C15A H15A 0.95
C16A C17A 1.39
C16A H16A 0.95
C17A C18A 1.39
C17A H17A 0.95
C18A H18A 0.95
C19A C20A 1.49(2)
C19A C21A 1.53(2)
C19A C22A 1.53(2)
C20A H20D 0.98
C20A H20E 0.98
C20A H20F 0.98
C21A H21D 0.98
C21A H21E 0.98
C21A H21F 0.98
C22A H22D 0.98
C22A H22E 0.98
C22A H22F 0.98
C23A C24A 1.39
C23A C28A 1.39
C24A C25A 1.39
C24A H24A 0.95
C25A C26A 1.39
C25A H25A 0.95
C26A C27A 1.39
C26A H26A 0.95
C27A C28A 1.39
C27A H27A 0.95
C28A H28A 0.95
C29A C30A 1.39
C29A C34A 1.39
C30A C31A 1.39
C30A H30A 0.95
C31A C32A 1.39
C31A H31A 0.95
C32A C33A 1.39
C32A H32A 0.95
C33A C34A 1.39
C33A H33A 0.95
C34A H34A 0.95
C35A C36A 1.39
C35A C40A 1.39
C36A C37A 1.39
C36A H36A 0.95
C37A C38A 1.39
C37A H37A 0.95
C38A C39A 1.39
C38A H38A 0.95
C39A C40A 1.39
C39A H39A 0.95
C40A H40A 0.95
C41A C43A 1.48(2)
C41A C42A 1.53(2)
C41A C44A 1.589(19)
C42A H42D 0.98
C42A H42E 0.98
C42A H42F 0.98
C43A H43D 0.98
C43A H43E 0.98
C43A H43F 0.98
C44A H44D 0.98
C44A H44E 0.98
C44A H44F 0.98

loop_
_geom_torsion_atom_site_label_1
_geom_torsion_atom_site_label_2
_geom_torsion_atom_site_label_3
_geom_torsion_atom_site_label_4
_geom_torsion
C7 P1 C1 C6 58.5(3)
P2 P1 C1 C6 -42.7(3)
C7 P1 C1 C2 -122.3(2)
P2 P1 C1 C2 136.4(2)
C6 C1 C2 C3 -0.7(4)
P1 C1 C2 C3 -179.9(2)
C1 C2 C3 C4 1.2(4)
C2 C3 C4 C5 -1.0(5)
C3 C4 C5 C6 0.2(5)
C2 C1 C6 C5 -0.1(4)
P1 C1 C6 C5 179.0(2)
C4 C5 C6 C1 0.3(5)
C1 P1 C7 C8 -67.5(3)
P2 P1 C7 C8 34.3(2)
C1 P1 C7 C12 111.4(2)
P2 P1 C7 C12 -146.81(19)
C12 C7 C8 C9 -0.1(4)
P1 C7 C8 C9 178.8(2)
C7 C8 C9 C10 -0.4(4)
C8 C9 C10 C11 -0.1(4)
C9 C10 C11 C12 0.9(4)
C10 C11 C12 C7 -1.4(4)
C8 C7 C12 C11 0.9(4)
P1 C7 C12 C11 -178.1(2)
C19 P2 C13 C18 -78.0(3)
P1 P2 C13 C18 28.1(3)
C19 P2 C13 C14 101.0(2)
P1 P2 C13 C14 -152.9(2)
C18 C13 C14 C15 1.0(4)
P2 C13 C14 C15 -178.0(3)
C13 C14 C15 C16 -1.2(5)
C14 C15 C16 C17 0.0(5)
C15 C16 C17 C18 1.4(5)
C16 C17 C18 C13 -1.6(5)
C14 C13 C18 C17 0.4(4)
P2 C13 C18 C17 179.4(2)
C13 P2 C19 C22 177.1(2)
P1 P2 C19 C22 74.4(2)
C13 P2 C19 C20 -66.8(2)
P1 P2 C19 C20 -169.47(19)
C13 P2 C19 C21 52.8(3)
P1 P2 C19 C21 -49.9(3)
C29 P3 C23 C24 51.3(3)
P4 P3 C23 C24 -50.7(3)
C29 P3 C23 C28 -127.8(3)
P4 P3 C23 C28 130.2(2)
C28 C23 C24 C25 -0.5(5)
P3 C23 C24 C25 -179.6(3)
C23 C24 C25 C26 0.3(5)
C24 C25 C26 C27 0.1(5)
C25 C26 C27 C28 -0.3(6)
C26 C27 C28 C23 0.1(6)
C24 C23 C28 C27 0.3(5)
P3 C23 C28 C27 179.4(3)
C23 P3 C29 C34 -66.9(3)
P4 P3 C29 C34 34.8(3)
C23 P3 C29 C30 112.6(2)
P4 P3 C29 C30 -145.7(2)
C34 C29 C30 C31 1.9(4)
P3 C29 C30 C31 -177.7(2)
C29 C30 C31 C32 -1.0(5)
C30 C31 C32 C33 0.0(5)
C31 C32 C33 C34 0.1(5)
C32 C33 C34 C29 0.8(5)
C30 C29 C34 C33 -1.8(4)
P3 C29 C34 C33 177.7(3)
C41 P4 C35 C36 -73.9(3)
P3 P4 C35 C36 31.6(3)
C41 P4 C35 C40 104.8(2)
P3 P4 C35 C40 -149.7(2)
C40 C35 C36 C37 -2.0(4)
P4 C35 C36 C37 176.7(3)
C35 C36 C37 C38 0.4(5)
C36 C37 C38 C39 1.5(5)
C37 C38 C39 C40 -1.8(5)
C38 C39 C40 C35 0.1(5)
C36 C35 C40 C39 1.7(4)
P4 C35 C40 C39 -177.1(2)
C35 P4 C41 C42 60.2(3)
P3 P4 C41 C42 -41.9(3)
C35 P4 C41 C44 -175.6(3)
P3 P4 C41 C44 82.4(3)
C35 P4 C41 C43 -60.9(3)
P3 P4 C41 C43 -163.0(2)
C7A P1A C1A C2A -61.2(8)
P2A P1A C1A C2A 40.8(6)
C7A P1A C1A C6A 117.9(7)
P2A P1A C1A C6A -140.1(5)
C6A C1A C2A C3A 0
P1A C1A C2A C3A 179.1(8)
C1A C2A C3A C4A 0
C2A C3A C4A C5A 0
C3A C4A C5A C6A 0
C4A C5A C6A C1A 0
C2A C1A C6A C5A 0
P1A C1A C6A C5A -179.1(7)
C1A P1A C7A C8A -110.9(6)
P2A P1A C7A C8A 146.4(5)
C1A P1A C7A C12A 67.5(7)
P2A P1A C7A C12A -35.1(6)
C12A C7A C8A C9A 0
P1A C7A C8A C9A 178.5(7)
C7A C8A C9A C10A 0
C8A C9A C10A C11A 0
C9A C10A C11A C12A 0
C10A C11A C12A C7A 0
C8A C7A C12A C11A 0
P1A C7A C12A C11A -178.4(8)
C19A P2A C13A C14A 70.6(8)
P1A P2A C13A C14A -36.0(7)
C19A P2A C13A C18A -105.8(7)
P1A P2A C13A C18A 147.7(5)
C18A C13A C14A C15A 0
P2A C13A C14A C15A -176.2(9)
C13A C14A C15A C16A 0
C14A C15A C16A C17A 0
C15A C16A C17A C18A 0
C16A C17A C18A C13A 0
C14A C13A C18A C17A 0
P2A C13A C18A C17A 176.5(8)
C29A P3A C23A C24A 113.7(8)
P4A P3A C23A C24A -142.8(7)
C29A P3A C23A C28A -67.0(8)
P4A P3A C23A C28A 36.5(7)
C28A C23A C24A C25A 0
P3A C23A C24A C25A 179.3(10)
C23A C24A C25A C26A 0
C24A C25A C26A C27A 0
C25A C26A C27A C28A 0
C26A C27A C28A C23A 0
C24A C23A C28A C27A 0
P3A C23A C28A C27A -179.3(10)
C23A P3A C29A C30A 68.5(8)
P4A P3A C29A C30A -35.6(7)
C23A P3A C29A C34A -109.8(7)
P4A P3A C29A C34A 146.1(5)
C34A C29A C30A C31A 0
P3A C29A C30A C31A -178.3(8)
C29A C30A C31A C32A 0
C30A C31A C32A C33A 0
C31A C32A C33A C34A 0
C32A C33A C34A C29A 0
C30A C29A C34A C33A 0
P3A C29A C34A C33A 178.4(8)
C41A P4A C35A C36A -103.6(7)
P3A P4A C35A C36A 148.7(5)
C41A P4A C35A C40A 72.8(8)
P3A P4A C35A C40A -34.9(6)
C40A C35A C36A C37A 0
P4A C35A C36A C37A 176.3(8)
C35A C36A C37A C38A 0
C36A C37A C38A C39A 0
C37A C38A C39A C40A 0
C38A C39A C40A C35A 0
C36A C35A C40A C39A 0
P4A C35A C40A C39A -176.4(8)
C35A P4A C41A C43A -55.8(16)
P3A P4A C41A C43A 48.9(15)
C35A P4A C41A C42A 69.3(12)
P3A P4A C41A C42A 174.0(10)
C35A P4A C41A C44A -178.5(10)
P3A P4A C41A C44A -73.8(10)
